data_1506817
loop_
_publ_author_name
'Nesterov, Volodymyr V.'
'Antipin, Mikhail Yu.'
'Nesterov, Vladimir N.'
'Moore, Craig E.'
'Cardelino, Beatriz H.'
'Timofeeva, Tatiana V.'

_publ_section_title
;
 Thermally Stable Heterocyclic Imines as New Potential Nonlinear Optical
 Materials&#x2020;
;
_journal_issue 25
_journal_name_full 'The Journal of Physical Chemistry B'
_journal_page_first 8531
_journal_paper_doi 10.1021/jp0367528
_journal_volume 108
_journal_year 2004
_chemical_formula_moiety 'C10 H8 N4 S'
_chemical_formula_sum 'C10 H8 N4 S'
_chemical_formula_weight 216.26
_chemical_name_systematic
; 
 ? 
;
_space_group_IT_number 4
_symmetry_cell_setting monoclinic
_symmetry_space_group_name_Hall 'P 2yb'
_symmetry_space_group_name_H-M 'P 1 21 1'
_atom_sites_solution_hydrogens geom
_atom_sites_solution_primary direct
_atom_sites_solution_secondary difmap
_audit_creation_method SHELXL-97
_cell_angle_alpha 90.00
_cell_angle_beta 102.27(3)
_cell_angle_gamma 90.00
_cell_formula_units_Z 4
_cell_length_a 6.8940(14)
_cell_length_b 12.355(3)
_cell_length_c 13.064(3)
_cell_measurement_reflns_used 24
_cell_measurement_temperature 295(2)
_cell_measurement_theta_max 12
_cell_measurement_theta_min 11
_cell_volume 1087.3(4)
_computing_cell_refinement 'Enraf-Nonius CAD4'
_computing_data_collection 'Enraf-Nonius CAD4 (Enraf-Nonius, 1989)'
_computing_data_reduction 'Siemens SHELXTL (Sheldrick, 1994)'
_computing_molecular_graphics 'Siemens SHELXTL'
_computing_publication_material SHELXL97
_computing_structure_refinement 'SHELXL-97 (Sheldrick, 1997)'
_computing_structure_solution 'SHELXS-97 (Sheldrick, 1990)'
_diffrn_ambient_temperature 295(2)
_diffrn_measured_fraction_theta_full 0.964
_diffrn_measured_fraction_theta_max 0.964
_diffrn_measurement_device_type 'Enraf-Nonius CAD4'
_diffrn_measurement_method \q/2\q
_diffrn_radiation_monochromator graphite
_diffrn_radiation_source 'fine-focus sealed tube'
_diffrn_radiation_type MoK\a
_diffrn_radiation_wavelength 0.71073
_diffrn_reflns_av_R_equivalents 0.1537
_diffrn_reflns_av_sigmaI/netI 0.0590
_diffrn_reflns_limit_h_max 9
_diffrn_reflns_limit_h_min 0
_diffrn_reflns_limit_k_max 17
_diffrn_reflns_limit_k_min 0
_diffrn_reflns_limit_l_max 17
_diffrn_reflns_limit_l_min -18
_diffrn_reflns_number 3391
_diffrn_reflns_theta_full 29.96
_diffrn_reflns_theta_max 29.96
_diffrn_reflns_theta_min 1.60
_diffrn_standards_decay_% 3
_diffrn_standards_interval_count 97
_diffrn_standards_number 3
_exptl_absorpt_coefficient_mu 0.269
_exptl_absorpt_correction_type none
_exptl_crystal_colour yellow
_exptl_crystal_density_diffrn 1.321
_exptl_crystal_density_method 'not measured'
_exptl_crystal_description prism
_exptl_crystal_F_000 448
_exptl_crystal_size_max 0.45
_exptl_crystal_size_mid 0.35
_exptl_crystal_size_min 0.25
_refine_diff_density_max 0.712
_refine_diff_density_min -0.370
_refine_diff_density_rms 0.077
_refine_ls_abs_structure_details 'Flack H D (1983), Acta Cryst. A39, 876-881'
_refine_ls_abs_structure_Flack 0.1(4)
_refine_ls_extinction_method none
_refine_ls_goodness_of_fit_ref 1.046
_refine_ls_hydrogen_treatment constr
_refine_ls_matrix_type full
_refine_ls_number_parameters 273
_refine_ls_number_reflns 3180
_refine_ls_number_restraints 1
_refine_ls_restrained_S_all 1.046
_refine_ls_R_factor_all 0.1666
_refine_ls_R_factor_gt 0.0765
_refine_ls_shift/su_max 0.002
_refine_ls_shift/su_mean 0.001
_refine_ls_structure_factor_coef Fsqd
_refine_ls_weighting_details 'calc w=1/[\s^2^(Fo^2^)+(0.1260P)^2^+1.1760P] where P=(Fo^2^+2Fc^2^)/3'
_refine_ls_weighting_scheme calc
_refine_ls_wR_factor_gt 0.2150
_refine_ls_wR_factor_ref 0.2714
_reflns_number_gt 1687
_reflns_number_total 3180
_reflns_threshold_expression I>2\s(I)
_cod_data_source_file jp0367528si20030915_041727.cif
_cod_data_source_block 7b
_cod_depositor_comments
;
The following automatic conversions were performed:

'_symmetry_cell_setting' value 'Monoclinic' changed to 'monoclinic'
according to /home/saulius/struct/CIF-dictionaries/cif_core.dic
dictionary named 'cif_core.dic' version 2.4.1 from 2010-06-29.

Automatic conversion script
Id: cif_fix_values 1715 2011-07-08 13:25:40Z adriana 
;
_cod_original_sg_symbol_H-M 'P 21'
_cod_database_code 1506817

loop_
_symmetry_equiv_pos_as_xyz
'x, y, z'
'-x, y+1/2, -z'

loop_
_atom_site_label
_atom_site_type_symbol
_atom_site_fract_x
_atom_site_fract_y
_atom_site_fract_z
_atom_site_U_iso_or_equiv
_atom_site_adp_type
_atom_site_occupancy
_atom_site_symmetry_multiplicity
_atom_site_calc_flag
_atom_site_refinement_flags
S1 S 0.4822(4) 0.9057(2) 0.2354(3) 0.0503(9) Uani 1 1 d .
N1 N 0.4850(13) 1.1508(9) 0.2047(7) 0.040(2) Uani 1 1 d .
N2 N 0.5526(19) 1.4036(12) 0.3219(9) 0.066(3) Uani 1 1 d .
N3 N 0.3918(17) 1.4866(10) 0.0271(8) 0.061(3) Uani 1 1 d .
N4 N 0.3894(13) 1.2143(10) -0.0023(8) 0.056(3) Uani 1 1 d .
H4A H 0.4107 1.1467 0.0110 0.067 Uiso 1 1 calc R
H4B H 0.3543 1.2360 -0.0661 0.067 Uiso 1 1 calc R
C1 C 0.500(3) 0.6887(11) 0.2951(19) 0.103(7) Uani 1 1 d .
H1B H 0.5719 0.6432 0.3499 0.155 Uiso 1 1 calc R
H1C H 0.5505 0.6780 0.2327 0.155 Uiso 1 1 calc R
H1D H 0.3620 0.6705 0.2815 0.155 Uiso 1 1 calc R
C2 C 0.5392(16) 1.0056(10) 0.3284(10) 0.044(3) Uani 1 1 d .
C3 C 0.587(2) 0.9647(10) 0.4314(11) 0.054(3) Uani 1 1 d .
H3A H 0.6195 1.0047 0.4930 0.065 Uiso 1 1 calc R
C4 C 0.577(2) 0.8458(10) 0.4223(15) 0.067(4) Uani 1 1 d .
H4C H 0.6042 0.8013 0.4811 0.080 Uiso 1 1 calc R
C5 C 0.527(2) 0.8062(11) 0.3286(13) 0.057(4) Uani 1 1 d .
C6 C 0.5289(17) 1.1180(10) 0.3039(8) 0.041(3) Uani 1 1 d .
H6A H 0.5530 1.1688 0.3576 0.049 Uiso 1 1 calc R
C7 C 0.4652(16) 1.2595(10) 0.1784(9) 0.039(2) Uani 1 1 d .
C8 C 0.5191(18) 1.3418(13) 0.2590(10) 0.056(4) Uani 1 1 d .
C9 C 0.4110(16) 1.2863(11) 0.0768(9) 0.041(2) Uani 1 1 d .
C10 C 0.4042(13) 1.3981(11) 0.0502(8) 0.043(3) Uani 1 1 d .
S1' S 1.0155(5) 1.2887(2) 0.2622(3) 0.0501(8) Uani 1 1 d .
N1' N 1.0204(13) 1.0474(7) 0.2919(8) 0.038(2) Uani 1 1 d .
N2' N 0.9484(17) 0.7886(10) 0.1752(9) 0.058(3) Uani 1 1 d .
N3' N 1.106(2) 0.7058(13) 0.4678(12) 0.087(4) Uani 1 1 d .
N4' N 1.1104(16) 0.9796(11) 0.4999(8) 0.060(3) Uani 1 1 d .
H4'A H 1.1021 1.0481 0.4878 0.072 Uiso 1 1 calc R
H4'B H 1.1427 0.9564 0.5633 0.072 Uiso 1 1 calc R
C1' C 0.988(3) 1.5072(14) 0.1972(17) 0.091(6) Uani 1 1 d .
H1'B H 1.0061 1.5486 0.1378 0.137 Uiso 1 1 calc R
H1'C H 1.1002 1.5175 0.2541 0.137 Uiso 1 1 calc R
H1'D H 0.8696 1.5306 0.2182 0.137 Uiso 1 1 calc R
C2' C 0.9607(17) 1.1905(9) 0.1664(9) 0.044(3) Uani 1 1 d .
C3' C 0.9070(14) 1.2365(12) 0.0737(10) 0.049(3) Uani 1 1 d .
H3'A H 0.8674 1.1952 0.0134 0.059 Uiso 1 1 calc R
C4' C 0.9112(19) 1.3448(13) 0.0693(10) 0.056(4) Uani 1 1 d .
H4'C H 0.8790 1.3848 0.0077 0.068 Uiso 1 1 calc R
C5' C 0.970(2) 1.3895(12) 0.1685(13) 0.061(4) Uani 1 1 d .
C6' C 0.9666(18) 1.0758(10) 0.2007(11) 0.044(3) Uani 1 1 d .
H6'A H 0.9272 1.0228 0.1500 0.053 Uiso 1 1 calc R
C7' C 1.0212(14) 0.9378(10) 0.3175(8) 0.034(2) Uani 1 1 d .
C8' C 0.9866(13) 0.8548(8) 0.2412(8) 0.037(3) Uani 1 1 d .
C9' C 1.0735(14) 0.9100(11) 0.4210(9) 0.041(2) Uani 1 1 d .
C10' C 1.099(2) 0.7946(11) 0.4503(10) 0.060(4) Uani 1 1 d .

loop_
_atom_site_aniso_label
_atom_site_aniso_U_11
_atom_site_aniso_U_22
_atom_site_aniso_U_33
_atom_site_aniso_U_23
_atom_site_aniso_U_13
_atom_site_aniso_U_12
S1 0.0434(14) 0.0462(18) 0.062(2) 0.0010(16) 0.0131(13) 0.0068(13)
N1 0.031(4) 0.048(6) 0.045(5) 0.005(5) 0.016(3) 0.001(4)
N2 0.087(8) 0.055(7) 0.046(6) -0.009(6) -0.006(5) 0.004(7)
N3 0.085(8) 0.040(6) 0.051(6) 0.021(5) 0.000(5) -0.004(6)
N4 0.062(6) 0.042(6) 0.055(6) 0.001(5) -0.008(5) 0.012(5)
C1 0.147(18) 0.021(6) 0.154(19) 0.005(8) 0.060(14) 0.009(8)
C2 0.034(6) 0.044(6) 0.058(7) 0.024(5) 0.021(5) 0.012(4)
C3 0.077(8) 0.039(6) 0.049(6) 0.018(5) 0.021(5) 0.008(5)
C4 0.061(8) 0.032(6) 0.112(12) 0.031(7) 0.031(8) 0.006(5)
C5 0.047(7) 0.046(8) 0.087(10) 0.014(8) 0.032(7) 0.012(6)
C6 0.044(5) 0.039(6) 0.031(5) -0.006(4) -0.009(4) 0.006(5)
C7 0.043(5) 0.027(4) 0.046(6) 0.002(4) 0.005(4) 0.002(4)
C8 0.055(7) 0.064(9) 0.051(7) 0.011(6) 0.017(5) -0.023(6)
C9 0.036(5) 0.035(5) 0.049(5) -0.003(5) 0.001(4) 0.004(4)
C10 0.032(4) 0.053(7) 0.044(6) 0.012(6) 0.004(4) 0.000(5)
S1' 0.0564(18) 0.0391(16) 0.0555(18) 0.0020(15) 0.0134(14) -0.0070(13)
N1' 0.039(4) 0.022(4) 0.046(5) 0.007(4) -0.007(3) 0.001(3)
N2' 0.062(6) 0.042(5) 0.065(7) -0.010(6) 0.006(5) -0.006(6)
N3' 0.102(11) 0.049(8) 0.108(12) 0.009(8) 0.017(8) 0.014(7)
N4' 0.092(9) 0.047(6) 0.037(5) -0.003(5) 0.006(5) 0.005(6)
C1' 0.088(11) 0.054(10) 0.130(16) 0.013(10) 0.020(10) -0.013(8)
C2' 0.044(6) 0.034(6) 0.048(6) -0.006(5) -0.001(5) -0.006(4)
C3' 0.024(4) 0.061(8) 0.057(6) 0.001(6) -0.005(4) 0.000(4)
C4' 0.048(6) 0.076(10) 0.044(5) 0.023(6) 0.007(5) 0.008(6)
C5' 0.050(7) 0.039(7) 0.092(11) 0.009(8) 0.014(7) -0.011(6)
C6' 0.035(5) 0.037(6) 0.066(7) 0.007(5) 0.024(5) -0.004(5)
C7' 0.027(4) 0.039(5) 0.034(5) 0.002(4) 0.002(3) -0.001(4)
C8' 0.035(5) 0.028(5) 0.039(5) -0.003(4) -0.010(4) 0.015(3)
C9' 0.033(4) 0.044(6) 0.045(5) 0.013(5) 0.006(4) 0.003(4)
C10' 0.090(10) 0.029(5) 0.057(7) 0.002(6) 0.009(6) 0.003(6)

loop_
_atom_type_symbol
_atom_type_description
_atom_type_scat_dispersion_real
_atom_type_scat_dispersion_imag
_atom_type_scat_source
C C 0.0033 0.0016 'International Tables Vol C Tables 4.2.6.8 and 6.1.1.4'
H H 0.0000 0.0000 'International Tables Vol C Tables 4.2.6.8 and 6.1.1.4'
N N 0.0061 0.0033 'International Tables Vol C Tables 4.2.6.8 and 6.1.1.4'
S S 0.1246 0.1234 'International Tables Vol C Tables 4.2.6.8 and 6.1.1.4'

loop_
_geom_angle_atom_site_label_1
_geom_angle_atom_site_label_2
_geom_angle_atom_site_label_3
_geom_angle
C5 S1 C2 91.9(6)
C6 N1 C7 121.8(11)
C9 N4 H4A 120.0
C9 N4 H4B 120.0
H4A N4 H4B 120.0
C5 C1 H1B 109.5
C5 C1 H1C 109.5
H1B C1 H1C 109.5
C5 C1 H1D 109.5
H1B C1 H1D 109.5
H1C C1 H1D 109.5
C3 C2 C6 123.8(12)
C3 C2 S1 112.9(9)
C6 C2 S1 123.2(9)
C2 C3 C4 106.4(14)
C2 C3 H3A 126.8
C4 C3 H3A 126.8
C5 C4 C3 116.8(14)
C5 C4 H4C 121.6
C3 C4 H4C 121.6
C4 C5 C1 128.8(16)
C4 C5 S1 111.9(11)
C1 C5 S1 119.3(15)
N1 C6 C2 120.5(11)
N1 C6 H6A 119.8
C2 C6 H6A 119.8
C9 C7 N1 118.4(11)
C9 C7 C8 121.2(12)
N1 C7 C8 120.1(11)
N2 C8 C7 176.9(14)
C7 C9 N4 123.9(13)
C7 C9 C10 117.9(11)
N4 C9 C10 117.5(11)
N3 C10 C9 177.5(12)
C2' S1' C5' 90.8(6)
C6' N1' C7' 119.9(10)
C9' N4' H4'A 120.0
C9' N4' H4'B 120.0
H4'A N4' H4'B 120.0
C5' C1' H1'B 109.5
C5' C1' H1'C 109.5
H1'B C1' H1'C 109.5
C5' C1' H1'D 109.5
H1'B C1' H1'D 109.5
H1'C C1' H1'D 109.5
C3' C2' C6' 132.4(12)
C3' C2' S1' 109.8(10)
C6' C2' S1' 117.7(10)
C2' C3' C4' 117.8(13)
C2' C3' H3'A 121.1
C4' C3' H3'A 121.1
C3' C4' C5' 111.2(13)
C3' C4' H4'C 124.4
C5' C4' H4'C 124.4
C4' C5' C1' 127.7(16)
C4' C5' S1' 110.4(11)
C1' C5' S1' 121.9(14)
N1' C6' C2' 123.5(12)
N1' C6' H6'A 118.3
C2' C6' H6'A 118.3
C9' C7' N1' 117.9(10)
C9' C7' C8' 119.0(11)
N1' C7' C8' 122.9(10)
N2' C8' C7' 176.4(10)
N4' C9' C7' 125.0(13)
N4' C9' C10' 115.6(11)
C7' C9' C10' 119.4(11)
N3' C10' C9' 174.9(18)

loop_
_geom_bond_atom_site_label_1
_geom_bond_atom_site_label_2
_geom_bond_distance
S1 C5 1.712(15)
S1 C2 1.718(14)
N1 C6 1.330(14)
N1 C7 1.386(15)
N2 C8 1.109(19)
N3 C10 1.133(18)
N4 C9 1.347(16)
N4 H4A 0.8600
N4 H4B 0.8600
C1 C5 1.52(2)
C1 H1B 0.9600
C1 H1C 0.9600
C1 H1D 0.9600
C2 C3 1.409(16)
C2 C6 1.423(17)
C3 C4 1.475(18)
C3 H3A 0.9300
C4 C5 1.29(2)
C4 H4C 0.9300
C6 H6A 0.9300
C7 C9 1.343(16)
C7 C8 1.45(2)
C9 C10 1.422(19)
S1' C2' 1.727(11)
S1' C5' 1.728(16)
N1' C6' 1.223(16)
N1' C7' 1.395(14)
N2' C8' 1.177(15)
N3' C10' 1.12(2)
N4' C9' 1.325(17)
N4' H4'A 0.8600
N4' H4'B 0.8600
C1' C5' 1.50(2)
C1' H1'B 0.9600
C1' H1'C 0.9600
C1' H1'D 0.9600
C2' C3' 1.318(17)
C2' C6' 1.483(17)
C3' C4' 1.34(2)
C3' H3'A 0.9300
C4' C5' 1.39(2)
C4' H4'C 0.9300
C6' H6'A 0.9300
C7' C9' 1.366(15)
C7' C8' 1.415(15)
C9' C10' 1.477(19)

loop_
_geom_torsion_atom_site_label_1
_geom_torsion_atom_site_label_2
_geom_torsion_atom_site_label_3
_geom_torsion_atom_site_label_4
_geom_torsion
C5 S1 C2 C3 -1.8(9)
C5 S1 C2 C6 -178.8(11)
C6 C2 C3 C4 178.6(12)
S1 C2 C3 C4 1.6(15)
C2 C3 C4 C5 -1(2)
C3 C4 C5 C1 -178.7(16)
C3 C4 C5 S1 -0.8(18)
C2 S1 C5 C4 1.4(11)
C2 S1 C5 C1 179.6(14)
C7 N1 C6 C2 177.1(10)
C3 C2 C6 N1 179.1(11)
S1 C2 C6 N1 -4.2(17)
C6 N1 C7 C9 -176.7(10)
C6 N1 C7 C8 8.6(17)
C9 C7 C8 N2 110(29)
N1 C7 C8 N2 -76(29)
N1 C7 C9 N4 -5.4(18)
C8 C7 C9 N4 169.2(11)
N1 C7 C9 C10 -175.8(9)
C8 C7 C9 C10 -1.2(16)
C7 C9 C10 N3 -127(31)
N4 C9 C10 N3 62(32)
C5' S1' C2' C3' -2.1(9)
C5' S1' C2' C6' -177.7(10)
C6' C2' C3' C4' 177.2(13)
S1' C2' C3' C4' 2.5(15)
C2' C3' C4' C5' -1.5(18)
C3' C4' C5' C1' -178.2(15)
C3' C4' C5' S1' -0.3(15)
C2' S1' C5' C4' 1.3(10)
C2' S1' C5' C1' 179.4(14)
C7' N1' C6' C2' 179.9(10)
C3' C2' C6' N1' -179.4(13)
S1' C2' C6' N1' -5.0(17)
C6' N1' C7' C9' -177.0(11)
C6' N1' C7' C8' 8.4(17)
C9' C7' C8' N2' 132(20)
N1' C7' C8' N2' -53(21)
N1' C7' C9' N4' 5.0(16)
C8' C7' C9' N4' 179.8(11)
N1' C7' C9' C10' -172.8(11)
C8' C7' C9' C10' 2.0(15)
N4' C9' C10' N3' 133(20)
C7' C9' C10' N3' -49(20)

loop_
_cod_related_entry_id
_cod_related_entry_code
_cod_related_entry_database
1 30651760 ChemSpider
